data_8102425
loop_
_publ_author_name
'Shu-Qing Xu'
'Jia-Ming Li'

_publ_section_title
;
 Crystal structure of catena-(dimethylammonium)
 tris(m2-formato)copper(II), [C2H8N][Cu(CHO2)3]
;
_journal_issue 3
_journal_name_full 'Zeitschrift f\"ur Kristallographie - New Crystal Structures'
_journal_page_first 383
_journal_volume 224
_journal_year 2009
_chemical_formula_moiety '[(C~3~H~3~CuO~6~)^-^]~n~.n[(C~2~H~8~N)^+^]'
_chemical_formula_sum 'C5 H11 Cu N O6'
_chemical_formula_weight 244.69
_chemical_name_systematic
; 
 catena-(dimethylammonium) tris(\u~2~-formato)-copper(II)) 
;
_space_group_IT_number 167
_symmetry_cell_setting rhombohedral
_symmetry_space_group_name_Hall '-R 3 2"c'
_symmetry_space_group_name_H-M 'R -3 c :H'
_atom_sites_solution_hydrogens geom
_atom_sites_solution_primary direct
_atom_sites_solution_secondary difmap
_audit_creation_method SHELXL-97
_cell_angle_alpha 90.00
_cell_angle_beta 90.00
_cell_angle_gamma 120.00
_cell_formula_units_Z 6
_cell_length_a 8.1929(3)
_cell_length_b 8.1929(3)
_cell_length_c 22.2399(15)
_cell_measurement_reflns_used 2024
_cell_measurement_temperature 293(2)
_cell_measurement_theta_max 25.01
_cell_measurement_theta_min 3.41
_cell_volume 1292.82(11)
_computing_cell_refinement 'Bruker SMART'
_computing_data_collection 'Bruker SMART'
_computing_data_reduction 'Bruker SAINT'
_computing_molecular_graphics SHELXP-97
_computing_publication_material SHELXTL
_computing_structure_refinement 'SHELXL-97 (Sheldrick, 1997)'
_computing_structure_solution 'SHELXS-97 (Sheldrick, 1990)'
_diffrn_ambient_temperature 293(2)
_diffrn_measured_fraction_theta_full 1.000
_diffrn_measured_fraction_theta_max 1.000
_diffrn_measurement_device_type 'Bruker SMART CCD area detector'
_diffrn_measurement_method '\f and \w scans'
_diffrn_radiation_monochromator graphite
_diffrn_radiation_source 'fine-focus sealed tube'
_diffrn_radiation_type MoK\a
_diffrn_radiation_wavelength 0.71073
_diffrn_reflns_av_R_equivalents 0.0149
_diffrn_reflns_av_sigmaI/netI 0.0091
_diffrn_reflns_limit_h_max 10
_diffrn_reflns_limit_h_min -10
_diffrn_reflns_limit_k_max 10
_diffrn_reflns_limit_k_min -10
_diffrn_reflns_limit_l_max 29
_diffrn_reflns_limit_l_min -12
_diffrn_reflns_number 2503
_diffrn_reflns_theta_full 28.15
_diffrn_reflns_theta_max 28.15
_diffrn_reflns_theta_min 3.41
_exptl_absorpt_coefficient_mu 2.534
_exptl_absorpt_correction_T_max 0.7181
_exptl_absorpt_correction_T_min 0.6584
_exptl_absorpt_correction_type multi-scan
_exptl_absorpt_process_details '(SADABS; Sheldrick, 1996)'
_exptl_crystal_colour blue
_exptl_crystal_density_diffrn 1.886
_exptl_crystal_density_method 'not measured'
_exptl_crystal_description prism
_exptl_crystal_F_000 750
_exptl_crystal_size_max 0.18
_exptl_crystal_size_mid 0.16
_exptl_crystal_size_min 0.14
_refine_diff_density_max 0.507
_refine_diff_density_min -0.860
_refine_diff_density_rms 0.125
_refine_ls_extinction_method none
_refine_ls_goodness_of_fit_ref 1.049
_refine_ls_hydrogen_treatment constr
_refine_ls_matrix_type full
_refine_ls_number_parameters 25
_refine_ls_number_reflns 355
_refine_ls_number_restraints 0
_refine_ls_restrained_S_all 1.049
_refine_ls_R_factor_all 0.0297
_refine_ls_R_factor_gt 0.0293
_refine_ls_shift/su_max 0.000
_refine_ls_shift/su_mean 0.000
_refine_ls_structure_factor_coef Fsqd
_refine_ls_weighting_details 'calc w=1/[\s^2^(Fo^2^)+(0.1000P)^2^+3.0000P] where P=(Fo^2^+2Fc^2^)/3'
_refine_ls_weighting_scheme calc
_refine_ls_wR_factor_gt 0.1219
_refine_ls_wR_factor_ref 0.1229
_reflns_number_gt 343
_reflns_number_total 355
_reflns_threshold_expression >2sigma(I)
_cod_data_source_file 1267-2545.cff
_cod_data_source_block xyh
_cod_depositor_comments
;
The following automatic conversions were performed:
'_symmetry_cell_setting' value 'Rhombohedral' changed to 'rhombohedral'
according to '/home/saulius/struct/CIF-dictionaries/cif_core.dic'
dictionary named 'cif_core.dic' version 2.4.1 from 2010-06-29.

Automatic conversion script
Id: cif_fix_enum 1555 2011-01-17 13:19:09Z saulius 
;
_cod_original_sg_symbol_H-M R-3c
_cod_database_code 8102425

loop_
_symmetry_equiv_pos_as_xyz
'x, y, z'
'-y, x-y, z'
'-x+y, -x, z'
'x-y, -y, -z+1/2'
'-x, -x+y, -z+1/2'
'y, x, -z+1/2'
'x+2/3, y+1/3, z+1/3'
'-y+2/3, x-y+1/3, z+1/3'
'-x+y+2/3, -x+1/3, z+1/3'
'x-y+2/3, -y+1/3, -z+5/6'
'-x+2/3, -x+y+1/3, -z+5/6'
'y+2/3, x+1/3, -z+5/6'
'x+1/3, y+2/3, z+2/3'
'-y+1/3, x-y+2/3, z+2/3'
'-x+y+1/3, -x+2/3, z+2/3'
'x-y+1/3, -y+2/3, -z+7/6'
'-x+1/3, -x+y+2/3, -z+7/6'
'y+1/3, x+2/3, -z+7/6'
'-x, -y, -z'
'y, -x+y, -z'
'x-y, x, -z'
'-x+y, y, z-1/2'
'x, x-y, z-1/2'
'-y, -x, z-1/2'
'-x+2/3, -y+1/3, -z+1/3'
'y+2/3, -x+y+1/3, -z+1/3'
'x-y+2/3, x+1/3, -z+1/3'
'-x+y+2/3, y+1/3, z-1/6'
'x+2/3, x-y+1/3, z-1/6'
'-y+2/3, -x+1/3, z-1/6'
'-x+1/3, -y+2/3, -z+2/3'
'y+1/3, -x+y+2/3, -z+2/3'
'x-y+1/3, x+2/3, -z+2/3'
'-x+y+1/3, y+2/3, z+1/6'
'x+1/3, x-y+2/3, z+1/6'
'-y+1/3, -x+2/3, z+1/6'

loop_
_atom_site_label
_atom_site_type_symbol
_atom_site_fract_x
_atom_site_fract_y
_atom_site_fract_z
_atom_site_U_iso_or_equiv
_atom_site_adp_type
_atom_site_occupancy
_atom_site_symmetry_multiplicity
_atom_site_calc_flag
_atom_site_refinement_flags
_atom_site_disorder_assembly
_atom_site_disorder_group
Cu1 Cu 0.6667 0.3333 0.3333 0.0171(4) Uani 1 6 d S . .
O1 O 0.6745(2) 0.5498(2) 0.27980(7) 0.0234(5) Uani 1 1 d . . .
C1 C 0.5425(4) 0.5425(4) 0.2500 0.0186(6) Uani 1 2 d S . .
H2 H 0.4290 0.4290 0.2500 0.022 Uiso 1 2 calc SR . .
N1 N 0.0842(14) 0.0842(14) 0.2500 0.0275(17) Uani 0.33 2 d SP . .
H1A H 0.0987 0.1997 0.2500 0.033 Uiso 0.17 1 d PR . .
H1B H 0.2006 0.0978 0.2500 0.033 Uiso 0.17 1 d PR . .
C2 C 0.0000 0.0000 0.1959(4) 0.0484(19) Uani 1 3 d S . .
H2A H 0.0767 0.0767 0.1633 0.073 Uiso 0.33 1 d PR . .
H2B H -0.1226 -0.0121 0.1935 0.073 Uiso 0.33 1 d PR . .
H2C H -0.0121 -0.1226 0.1935 0.073 Uiso 0.33 1 d PR . .

loop_
_atom_site_aniso_label
_atom_site_aniso_U_11
_atom_site_aniso_U_22
_atom_site_aniso_U_33
_atom_site_aniso_U_23
_atom_site_aniso_U_13
_atom_site_aniso_U_12
Cu1 0.0172(4) 0.0172(4) 0.0169(5) 0.000 0.000 0.0086(2)
O1 0.0223(9) 0.0213(8) 0.0262(9) 0.0058(6) -0.0045(6) 0.0106(6)
C1 0.0169(10) 0.0169(10) 0.0218(14) 0.0003(5) -0.0003(5) 0.0084(11)
N1 0.025(3) 0.025(3) 0.039(5) 0.001(2) -0.001(2) 0.017(5)
C2 0.058(3) 0.058(3) 0.030(3) 0.000 0.000 0.0288(15)

loop_
_atom_type_symbol
_atom_type_description
_atom_type_scat_dispersion_real
_atom_type_scat_dispersion_imag
_atom_type_scat_source
C C 0.0033 0.0016 'International Tables Vol C Tables 4.2.6.8 and 6.1.1.4'
H H 0.0000 0.0000 'International Tables Vol C Tables 4.2.6.8 and 6.1.1.4'
N N 0.0061 0.0033 'International Tables Vol C Tables 4.2.6.8 and 6.1.1.4'
O O 0.0106 0.0060 'International Tables Vol C Tables 4.2.6.8 and 6.1.1.4'
Cu Cu 0.3201 1.2651 'International Tables Vol C Tables 4.2.6.8 and 6.1.1.4'

loop_
_geom_angle_atom_site_label_1
_geom_angle_atom_site_label_2
_geom_angle_atom_site_label_3
_geom_angle
_geom_angle_site_symmetry_1
_geom_angle_site_symmetry_3
_geom_angle_publ_flag
O1 Cu1 O1 91.29(6) 33_545 32 ?
O1 Cu1 O1 180.0 33_545 3_665 ?
O1 Cu1 O1 88.71(6) 32 3_665 ?
O1 Cu1 O1 88.72(6) 33_545 2_655 ?
O1 Cu1 O1 180.0 32 2_655 ?
O1 Cu1 O1 91.28(6) 3_665 2_655 ?
O1 Cu1 O1 91.29(6) 33_545 31_655 ?
O1 Cu1 O1 91.28(6) 32 31_655 ?
O1 Cu1 O1 88.71(6) 3_665 31_655 ?
O1 Cu1 O1 88.72(6) 2_655 31_655 ?
O1 Cu1 O1 88.72(6) 33_545 . ?
O1 Cu1 O1 88.72(6) 32 . ?
O1 Cu1 O1 91.28(6) 3_665 . ?
O1 Cu1 O1 91.28(6) 2_655 . ?
O1 Cu1 O1 180.0 31_655 . ?
C1 O1 Cu1 126.85(18) . . ?
O1 C1 O1 125.4(3) . 4 ?
O1 C1 H2 117.3 . . ?
O1 C1 H2 117.3 4 . ?
C2 N1 C2 120.4(9) . 4 ?
C2 N1 H1A 107.3 . . ?
C2 N1 H1B 107.1 . . ?
H1A N1 H1B 107.2 . . ?
N1 C2 H2A 109.3 . . ?
N1 C2 H2B 109.6 . . ?
H2A C2 H2B 109.5 . . ?
N1 C2 H2C 109.6 . . ?
H2A C2 H2C 109.5 . . ?
H2B C2 H2C 109.5 . . ?

loop_
_geom_bond_atom_site_label_1
_geom_bond_atom_site_label_2
_geom_bond_distance
_geom_bond_site_symmetry_2
_geom_bond_publ_flag
Cu1 O1 2.1100(15) 33_545 ?
Cu1 O1 2.1101(15) 32 ?
Cu1 O1 2.1101(15) 3_665 ?
Cu1 O1 2.1101(15) 2_655 ?
Cu1 O1 2.1101(15) 31_655 ?
Cu1 O1 2.1101(15) . ?
O1 C1 1.244(2) . ?
C1 O1 1.244(2) 4 ?
C1 H2 0.9300 . ?
N1 C2 1.387(9) . ?
N1 C2 1.387(9) 4 ?
N1 H1A 0.8923 . ?
N1 H1B 0.9031 . ?
C2 N1 1.387(9) 3 ?
C2 N1 1.387(9) 2 ?
C2 H2A 0.9600 . ?
C2 H2B 0.9600 . ?
C2 H2C 0.9600 . ?
